data_7039258
loop_
_publ_author_name
'Sain, Dibyendu'
'Kumari, Chanda'
'Kumar, Ashish'
'Nayek, Hari Pada'
'Dey, Swapan'

_publ_section_title
;
 Lead ion induced chemodosimeter approach of a tripodal hydroxyl-quinoline
 based phospho-ester through P-O bond cleavage.
;
_journal_issue 22
_journal_name_full 'Dalton transactions (Cambridge, England : 2003)'
_journal_page_first 9187
_journal_page_last 9192
_journal_paper_doi 10.1039/c6dt00941g
_journal_volume 45
_journal_year 2016
_chemical_formula_sum 'C54 H36 Cl2 N6 O14 P0 Pb4'
_chemical_formula_weight 1892.55
_chemical_name_systematic
; 
 ? 
;
_space_group_IT_number 2
_symmetry_cell_setting triclinic
_symmetry_space_group_name_Hall '-P 1'
_symmetry_space_group_name_H-M 'P -1'
_atom_sites_solution_hydrogens geom
_atom_sites_solution_primary direct
_atom_sites_solution_secondary difmap
_audit_creation_method SHELXL-97
_audit_update_record
;
2016-04-19 deposited with the CCDC.
2016-04-25 downloaded from the CCDC.
;
_cell_angle_alpha 65.39
_cell_angle_beta 75.83
_cell_angle_gamma 82.73
_cell_formula_units_Z 1
_cell_length_a 10.247
_cell_length_b 11.756
_cell_length_c 12.669
_cell_measurement_reflns_used 17213
_cell_measurement_temperature 293(2)
_cell_measurement_theta_max 27.00
_cell_measurement_theta_min 1.81
_cell_volume 1344.783
_computing_data_collection 'APEX 2'
_computing_molecular_graphics 'Mercury 3.1'
_computing_publication_material 'Microsoft word 2007'
_computing_structure_refinement 'SHELXL-97 (Sheldrick, 1997)'
_computing_structure_solution 'SHELXS-97 (Sheldrick, 1990)'
_diffrn_ambient_temperature 293(2)
_diffrn_measured_fraction_theta_full 0.959
_diffrn_measured_fraction_theta_max 0.959
_diffrn_measurement_device_type 'Bruker AXS SMART APEX II'
_diffrn_measurement_method 'area detector'
_diffrn_radiation_monochromator graphite
_diffrn_radiation_source 'fine-focus sealed tube'
_diffrn_radiation_type MoK\a
_diffrn_radiation_wavelength 0.71073
_diffrn_reflns_av_R_equivalents 0.0505
_diffrn_reflns_av_unetI/netI 0.0665
_diffrn_reflns_limit_h_max 13
_diffrn_reflns_limit_h_min -12
_diffrn_reflns_limit_k_max 14
_diffrn_reflns_limit_k_min -15
_diffrn_reflns_limit_l_max 16
_diffrn_reflns_limit_l_min -15
_diffrn_reflns_number 17213
_diffrn_reflns_theta_full 27.00
_diffrn_reflns_theta_max 27.00
_diffrn_reflns_theta_min 1.81
_exptl_absorpt_coefficient_mu 12.654
_exptl_absorpt_correction_type none
_exptl_crystal_colour colourless
_exptl_crystal_density_diffrn 2.337
_exptl_crystal_density_method 'not measured'
_exptl_crystal_description block
_exptl_crystal_F_000 876
_exptl_crystal_size_max 0.20
_exptl_crystal_size_mid 0.14
_exptl_crystal_size_min 0.10
_refine_diff_density_max 1.345
_refine_diff_density_min -1.989
_refine_diff_density_rms 0.208
_refine_ls_extinction_method none
_refine_ls_goodness_of_fit_ref 1.050
_refine_ls_hydrogen_treatment mixed
_refine_ls_matrix_type full
_refine_ls_number_parameters 361
_refine_ls_number_reflns 5615
_refine_ls_number_restraints 0
_refine_ls_restrained_S_all 1.050
_refine_ls_R_factor_all 0.0795
_refine_ls_R_factor_gt 0.0383
_refine_ls_shift/su_max 0.000
_refine_ls_shift/su_mean 0.000
_refine_ls_structure_factor_coef Fsqd
_refine_ls_weighting_details 'calc w=1/[\s^2^(Fo^2^)+(0.0378P)^2^+0.0000P] where P=(Fo^2^+2Fc^2^)/3'
_refine_ls_weighting_scheme calc
_refine_ls_wR_factor_gt 0.0790
_refine_ls_wR_factor_ref 0.0884
_reflns_number_gt 3795
_reflns_number_total 5615
_reflns_threshold_expression >2sigma(I)
_cod_data_source_file c6dt00941g2.cif
_cod_data_source_block shelxl_pb4hq6clo4
_cod_depositor_comments 'Adding full bibliography for 7039257--7039259.cif.'
_cod_original_cell_volume 1344.8
_cod_database_code 7039258

loop_
_symmetry_equiv_pos_as_xyz
'x, y, z'
'-x, -y, -z'

loop_
_atom_site_label
_atom_site_type_symbol
_atom_site_fract_x
_atom_site_fract_y
_atom_site_fract_z
_atom_site_U_iso_or_equiv
_atom_site_adp_type
_atom_site_occupancy
_atom_site_symmetry_multiplicity
_atom_site_calc_flag
_atom_site_refinement_flags
C1 C 0.6872(10) 0.6691(10) 0.4456(8) 0.052(3) Uani 1 1 d .
H1 H 0.6197 0.6107 0.4851 0.063 Uiso 1 1 calc R
C2 C 0.8173(11) 0.6261(10) 0.4158(9) 0.059(3) Uani 1 1 d .
H2 H 0.8357 0.5410 0.4354 0.070 Uiso 1 1 calc R
C3 C 0.9166(10) 0.7082(10) 0.3586(9) 0.057(3) Uani 1 1 d .
H3 H 1.0044 0.6799 0.3388 0.069 Uiso 1 1 calc R
C4 C 0.8890(8) 0.8369(9) 0.3282(7) 0.041(2) Uani 1 1 d .
C5 C 0.9851(9) 0.9323(10) 0.2695(8) 0.051(3) Uani 1 1 d .
H5 H 1.0750 0.9110 0.2469 0.061 Uiso 1 1 calc R
C6 C 0.9495(9) 1.0511(9) 0.2463(7) 0.046(2) Uani 1 1 d .
H6 H 1.0143 1.1119 0.2051 0.055 Uiso 1 1 calc R
C7 C 0.8131(8) 1.0882(9) 0.2831(7) 0.039(2) Uani 1 1 d .
H7 H 0.7896 1.1717 0.2682 0.047 Uiso 1 1 calc R
C8 C 0.7183(8) 0.9975(8) 0.3409(7) 0.0337(19) Uani 1 1 d .
C9 C 0.7545(8) 0.8722(8) 0.3646(6) 0.0305(18) Uani 1 1 d .
C11 C 0.3004(12) 1.4500(12) 0.0683(11) 0.069(3) Uani 1 1 d .
H11 H 0.3751 1.4780 0.0064 0.083 Uiso 1 1 calc R
C12 C 0.1835(17) 1.5250(12) 0.0631(13) 0.088(4) Uani 1 1 d .
H12 H 0.1805 1.6010 -0.0014 0.105 Uiso 1 1 calc R
C13 C 0.0714(15) 1.4849(12) 0.1556(13) 0.082(4) Uani 1 1 d .
H13 H -0.0070 1.5345 0.1544 0.098 Uiso 1 1 calc R
C14 C 0.0776(11) 1.3712(11) 0.2486(10) 0.057(3) Uani 1 1 d .
C17 C 0.1013(9) 1.1371(10) 0.4304(8) 0.046(2) Uani 1 1 d .
H17 H 0.1063 1.0581 0.4907 0.055 Uiso 1 1 calc R
C18 C 0.2140(8) 1.1829(9) 0.3387(8) 0.038(2) Uani 1 1 d .
C19 C 0.2006(9) 1.2982(9) 0.2484(8) 0.041(2) Uani 1 1 d .
C21 C 0.3144(10) 1.2070(10) -0.0262(8) 0.050(2) Uani 1 1 d .
H21 H 0.3278 1.2915 -0.0492 0.060 Uiso 1 1 calc R
C22 C 0.2406(11) 1.1738(11) -0.0879(8) 0.060(3) Uani 1 1 d .
H22 H 0.2078 1.2351 -0.1512 0.072 Uiso 1 1 calc R
C23 C 0.2175(10) 1.0534(11) -0.0553(8) 0.059(3) Uani 1 1 d .
H23 H 0.1660 1.0303 -0.0939 0.070 Uiso 1 1 calc R
C24 C 0.2717(9) 0.9617(10) 0.0378(7) 0.044(2) Uani 1 1 d .
C25 C 0.2523(9) 0.8298(10) 0.0784(8) 0.050(2) Uani 1 1 d .
H25 H 0.2021 0.8013 0.0428 0.060 Uiso 1 1 calc R
C26 C 0.3077(10) 0.7482(9) 0.1684(9) 0.052(3) Uani 1 1 d .
H26 H 0.2956 0.6629 0.1944 0.063 Uiso 1 1 calc R
C27 C 0.3848(9) 0.7899(9) 0.2247(8) 0.047(2) Uani 1 1 d .
H27 H 0.4218 0.7307 0.2864 0.057 Uiso 1 1 calc R
C28 C 0.4062(8) 0.9136(8) 0.1913(7) 0.036(2) Uani 1 1 d .
C29 C 0.3449(8) 1.0029(8) 0.0964(7) 0.034(2) Uani 1 1 d .
C15 C 0.0186(10) 0.7922(11) 0.5667(9) 0.057(3) Uani 1 1 d .
H15 H 0.0916 0.8235 0.5037 0.068 Uiso 1 1 calc R
N1 N 0.6536(6) 0.7877(6) 0.4211(6) 0.0335(16) Uani 1 1 d .
N2 N 0.3100(8) 1.3403(7) 0.1577(7) 0.0455(19) Uani 1 1 d .
N3 N 0.3649(7) 1.1267(7) 0.0611(6) 0.0403(18) Uani 1 1 d .
O4 O 0.5045(11) 0.4859(11) 0.7440(14) 0.189(6) Uani 1 1 d .
O1 O 0.5878(5) 1.0314(5) 0.3825(4) 0.0331(13) Uani 1 1 d .
O2 O 0.3269(6) 1.1161(6) 0.3370(5) 0.0413(14) Uani 1 1 d .
O3 O 0.4797(6) 0.9568(5) 0.2385(5) 0.0402(14) Uani 1 1 d .
O5 O 0.2836(11) 0.5107(16) 0.7911(9) 0.230(9) Uani 1 1 d .
O6 O 0.4167(15) 0.6758(9) 0.7081(11) 0.171(6) Uani 1 1 d .
O7 O 0.3765(10) 0.5895(11) 0.5955(8) 0.126(4) Uani 1 1 d .
C16 C 0.0293(11) 0.6803(12) 0.6535(12) 0.068(3) Uani 1 1 d .
H16 H 0.1100 0.6346 0.6493 0.082 Uiso 1 1 calc R
Cl1 Cl 0.3970(3) 0.5616(3) 0.7124(3) 0.0668(7) Uani 1 1 d .
Pb1 Pb 0.42548(3) 0.88618(3) 0.45098(3) 0.03415(11) Uani 1 1 d .
Pb2 Pb 0.49746(3) 1.17754(3) 0.17641(3) 0.03971(12) Uani 1 1 d .

loop_
_atom_site_aniso_label
_atom_site_aniso_U_11
_atom_site_aniso_U_22
_atom_site_aniso_U_33
_atom_site_aniso_U_23
_atom_site_aniso_U_13
_atom_site_aniso_U_12
C1 0.046(6) 0.056(7) 0.058(6) -0.029(6) -0.005(5) 0.001(5)
C2 0.069(7) 0.041(7) 0.072(7) -0.029(6) -0.023(6) 0.014(6)
C3 0.050(6) 0.068(8) 0.065(7) -0.041(6) -0.018(5) 0.021(6)
C4 0.033(5) 0.056(7) 0.038(5) -0.020(5) -0.014(4) 0.004(5)
C5 0.025(5) 0.087(8) 0.053(6) -0.042(6) -0.009(4) 0.004(5)
C6 0.042(5) 0.058(7) 0.041(5) -0.021(5) -0.006(4) -0.013(5)
C7 0.035(5) 0.053(6) 0.032(4) -0.018(4) -0.006(4) -0.013(4)
C8 0.035(5) 0.036(5) 0.036(5) -0.016(4) -0.017(4) 0.002(4)
C9 0.031(4) 0.037(5) 0.028(4) -0.015(4) -0.010(3) 0.000(4)
C11 0.074(8) 0.067(9) 0.083(8) -0.038(8) -0.033(7) -0.002(7)
C12 0.122(13) 0.041(8) 0.103(11) -0.016(7) -0.059(10) 0.009(8)
C13 0.093(11) 0.051(9) 0.112(11) -0.036(8) -0.049(9) 0.029(7)
C14 0.059(7) 0.050(7) 0.084(8) -0.040(7) -0.041(6) 0.012(6)
C17 0.036(5) 0.065(7) 0.048(5) -0.030(5) -0.020(4) 0.004(5)
C18 0.036(5) 0.046(6) 0.047(5) -0.029(5) -0.021(4) 0.009(4)
C19 0.043(5) 0.041(6) 0.055(6) -0.030(5) -0.026(5) 0.008(4)
C21 0.064(7) 0.048(7) 0.044(5) -0.020(5) -0.017(5) -0.003(5)
C22 0.086(8) 0.063(8) 0.033(5) -0.011(5) -0.029(5) -0.007(6)
C23 0.062(7) 0.089(9) 0.041(6) -0.033(6) -0.024(5) -0.010(6)
C24 0.043(5) 0.071(7) 0.034(5) -0.035(5) -0.008(4) -0.003(5)
C25 0.051(6) 0.063(7) 0.049(6) -0.036(6) -0.010(5) -0.001(5)
C26 0.056(6) 0.046(7) 0.064(7) -0.033(6) -0.006(5) -0.004(5)
C27 0.054(6) 0.044(6) 0.046(5) -0.018(5) -0.016(5) 0.006(5)
C28 0.037(5) 0.039(6) 0.036(5) -0.022(4) -0.007(4) 0.008(4)
C29 0.045(5) 0.036(5) 0.035(5) -0.024(4) -0.014(4) 0.000(4)
C15 0.040(6) 0.083(9) 0.062(7) -0.039(7) -0.017(5) -0.003(6)
N1 0.033(4) 0.032(4) 0.043(4) -0.021(4) -0.013(3) 0.004(3)
N2 0.055(5) 0.031(5) 0.044(4) -0.005(4) -0.016(4) -0.004(4)
N3 0.047(4) 0.046(5) 0.029(4) -0.015(4) -0.008(3) -0.003(4)
O4 0.097(8) 0.105(10) 0.310(16) -0.017(10) -0.100(10) 0.059(7)
O1 0.025(3) 0.037(4) 0.040(3) -0.019(3) -0.004(2) -0.001(3)
O2 0.037(3) 0.042(4) 0.041(3) -0.013(3) -0.009(3) 0.002(3)
O3 0.042(3) 0.053(4) 0.037(3) -0.026(3) -0.014(3) -0.001(3)
O5 0.086(8) 0.36(2) 0.080(7) 0.080(10) -0.016(6) -0.031(11)
O6 0.313(18) 0.074(7) 0.198(12) -0.069(8) -0.172(12) 0.031(9)
O7 0.120(8) 0.189(11) 0.102(7) -0.089(8) -0.004(6) -0.049(8)
C16 0.052(7) 0.083(9) 0.105(10) -0.068(8) -0.039(7) 0.027(7)
Cl1 0.0625(18) 0.0464(17) 0.082(2) -0.0185(16) -0.0172(16) 0.0096(14)
Pb1 0.03261(19) 0.0364(2) 0.03714(19) -0.01697(17) -0.00810(14) -0.00430(15)
Pb2 0.0405(2) 0.0419(2) 0.0373(2) -0.01446(18) -0.00923(16) -0.00631(17)

loop_
_atom_type_symbol
_atom_type_description
_atom_type_scat_dispersion_real
_atom_type_scat_dispersion_imag
_atom_type_scat_source
C C 0.0033 0.0016 'International Tables Vol C Tables 4.2.6.8 and 6.1.1.4'
H H 0.0000 0.0000 'International Tables Vol C Tables 4.2.6.8 and 6.1.1.4'
N N 0.0061 0.0033 'International Tables Vol C Tables 4.2.6.8 and 6.1.1.4'
O O 0.0106 0.0060 'International Tables Vol C Tables 4.2.6.8 and 6.1.1.4'
P P 0.1023 0.0942 'International Tables Vol C Tables 4.2.6.8 and 6.1.1.4'
Cl Cl 0.1484 0.1585 'International Tables Vol C Tables 4.2.6.8 and 6.1.1.4'
Pb Pb -3.3944 10.1111 'International Tables Vol C Tables 4.2.6.8 and 6.1.1.4'

loop_
_geom_angle_atom_site_label_1
_geom_angle_atom_site_label_2
_geom_angle_atom_site_label_3
_geom_angle
_geom_angle_site_symmetry_1
_geom_angle_site_symmetry_3
N1 C1 C2 123.8(10) . .
C3 C2 C1 119.4(10) . .
C2 C3 C4 120.4(9) . .
C3 C4 C9 116.5(8) . .
C3 C4 C5 125.7(9) . .
C9 C4 C5 117.7(8) . .
C6 C5 C4 121.3(9) . .
C5 C6 C7 121.5(9) . .
C8 C7 C6 118.3(9) . .
C7 C8 O1 118.8(7) . .
C7 C8 C9 120.6(8) . .
O1 C8 C9 120.5(7) . .
N1 C9 C8 117.0(7) . .
N1 C9 C4 122.4(8) . .
C8 C9 C4 120.5(8) . .
N2 C11 C12 122.9(12) . .
C13 C12 C11 119.2(12) . .
C14 C13 C12 119.2(12) . .
C13 C14 C16 124.6(11) . 2_576
C13 C14 C19 118.9(12) . .
C16 C14 C19 116.6(10) 2_576 .
C15 C17 C18 121.2(10) 2_576 .
O2 C18 C19 121.5(8) . .
O2 C18 C17 120.9(9) . .
C19 C18 C17 117.6(8) . .
N2 C19 C18 117.1(8) . .
N2 C19 C14 120.9(9) . .
C18 C19 C14 122.0(9) . .
N3 C21 C22 123.5(9) . .
C23 C22 C21 119.5(9) . .
C22 C23 C24 119.4(8) . .
C23 C24 C29 117.7(9) . .
C23 C24 C25 123.1(8) . .
C29 C24 C25 119.1(9) . .
C26 C25 C24 119.3(8) . .
C25 C26 C27 121.3(9) . .
C28 C27 C26 122.4(9) . .
O3 C28 C27 124.7(8) . .
O3 C28 C29 118.2(7) . .
C27 C28 C29 117.0(7) . .
N3 C29 C24 120.9(8) . .
N3 C29 C28 118.3(7) . .
C24 C29 C28 120.7(8) . .
C16 C15 C17 120.5(10) . 2_576
C1 N1 C9 117.4(7) . .
C1 N1 Pb1 128.9(6) . .
C9 N1 Pb1 113.6(5) . .
C11 N2 C19 118.9(9) . .
C11 N2 Pb2 128.9(7) . .
C19 N2 Pb2 111.8(6) . .
C21 N3 C29 118.8(7) . .
C21 N3 Pb2 125.7(6) . .
C29 N3 Pb2 115.4(5) . .
C8 O1 Pb1 117.8(5) . .
C8 O1 Pb1 111.9(4) . 2_676
Pb1 O1 Pb1 107.50(18) . 2_676
C18 O2 Pb2 120.5(5) . .
C18 O2 Pb1 140.5(5) . .
Pb2 O2 Pb1 97.5(2) . .
C28 O3 Pb2 120.4(5) . .
C28 O3 Pb1 116.8(5) . .
Pb2 O3 Pb1 101.69(18) . .
C15 C16 C14 122.1(10) . 2_576
O5 Cl1 O4 109.7(8) . .
O5 Cl1 O6 111.4(11) . .
O4 Cl1 O6 108.4(8) . .
O5 Cl1 O7 107.6(7) . .
O4 Cl1 O7 116.3(9) . .
O6 Cl1 O7 103.4(6) . .
O1 Pb1 O3 73.65(17) . .
O1 Pb1 N1 69.4(2) . .
O3 Pb1 N1 79.4(2) . .
O1 Pb1 O1 72.50(18) . 2_676
O3 Pb1 O1 140.46(17) . 2_676
N1 Pb1 O1 106.68(18) . 2_676
O1 Pb1 O2 69.31(18) . .
O3 Pb1 O2 66.24(18) . .
N1 Pb1 O2 131.9(2) . .
O1 Pb1 O2 83.01(16) 2_676 .
O2 Pb2 O3 73.61(19) . .
O2 Pb2 N3 90.3(2) . .
O3 Pb2 N3 67.4(2) . .
O2 Pb2 N2 68.4(2) . .
O3 Pb2 N2 127.8(2) . .
N3 Pb2 N2 78.2(2) . .

loop_
_geom_bond_atom_site_label_1
_geom_bond_atom_site_label_2
_geom_bond_distance
_geom_bond_site_symmetry_2
C1 N1 1.315(11) .
C1 C2 1.385(13) .
C2 C3 1.341(13) .
C3 C4 1.406(13) .
C4 C9 1.410(11) .
C4 C5 1.417(12) .
C5 C6 1.323(13) .
C6 C7 1.434(12) .
C7 C8 1.371(11) .
C8 O1 1.385(9) .
C8 C9 1.395(11) .
C9 N1 1.369(10) .
C11 N2 1.327(13) .
C11 C12 1.393(16) .
C12 C13 1.390(17) .
C13 C14 1.372(15) .
C14 C16 1.408(15) 2_576
C14 C19 1.432(13) .
C17 C15 1.396(13) 2_576
C17 C18 1.397(12) .
C18 O2 1.315(10) .
C18 C19 1.379(12) .
C19 N2 1.362(11) .
C21 N3 1.291(11) .
C21 C22 1.398(12) .
C22 C23 1.334(13) .
C23 C24 1.404(13) .
C24 C29 1.418(10) .
C24 C25 1.440(13) .
C25 C26 1.346(13) .
C26 C27 1.428(12) .
C27 C28 1.366(11) .
C28 O3 1.323(9) .
C28 C29 1.447(11) .
C29 N3 1.360(10) .
C15 C16 1.330(14) .
C15 C17 1.396(13) 2_576
N1 Pb1 2.489(6) .
N2 Pb2 2.515(8) .
N3 Pb2 2.498(7) .
O4 Cl1 1.356(10) .
O1 Pb1 2.283(5) .
O1 Pb1 2.634(5) 2_676
O2 Pb2 2.252(5) .
O2 Pb1 2.680(6) .
O3 Pb2 2.395(6) .
O3 Pb1 2.402(5) .
O5 Cl1 1.348(10) .
O6 Cl1 1.359(9) .
O7 Cl1 1.440(9) .
C16 C14 1.408(15) 2_576
Pb1 O1 2.634(5) 2_676
